data_7104990
loop_
_publ_author_name
'Takamizawa, Satoshi'
'Takasaki, Yuichi'
'Miyake, Ryosuke'

_publ_section_title
;
 Host-guest transformational correlations for a gas inclusion
 co-crystal on changing gas pressure and temperature.
;
_journal_issue 43
_journal_name_full 'Chemical communications (Cambridge, England)'
_journal_page_first 6625
_journal_page_last 6627
_journal_paper_doi 10.1039/b914922h
_journal_year 2009
_chemical_formula_moiety 'C32 H24 Cu2 N2 O8, 2.29 (C O2)'
_chemical_formula_sum 'C34.29 H24 Cu2 N2 O12.58'
_chemical_formula_weight 792.94
_chemical_name_systematic
;
?
;
_space_group_IT_number 2
_symmetry_cell_setting triclinic
_symmetry_space_group_name_Hall '-P 1'
_symmetry_space_group_name_H-M 'P -1'
_atom_sites_solution_hydrogens geom
_atom_sites_solution_primary direct
_atom_sites_solution_secondary difmap
_audit_creation_method SHELXL-97
_cell_angle_alpha 71.566(4)
_cell_angle_beta 65.771(4)
_cell_angle_gamma 63.127(4)
_cell_formula_units_Z 1
_cell_length_a 9.701(2)
_cell_length_b 10.400(2)
_cell_length_c 10.890(2)
_cell_measurement_reflns_used 849
_cell_measurement_temperature 313
_cell_measurement_theta_max 20.82
_cell_measurement_theta_min 2.22
_cell_volume 882.1(3)
_computing_cell_refinement 'Bruker SMART'
_computing_data_collection 'Bruker SMART'
_computing_data_reduction 'Bruker SAINT'
_computing_molecular_graphics 'Bruker SHELXTL'
_computing_publication_material 'Bruker SHELXTL'
_computing_structure_refinement 'SHELXL-97 (Sheldrick, 1997)'
_computing_structure_solution 'SHELXS-97 (Sheldrick, 1990)'
_diffrn_ambient_temperature 313
_diffrn_detector_area_resol_mean 8.366
_diffrn_measured_fraction_theta_full 0.996
_diffrn_measured_fraction_theta_max 0.996
_diffrn_measurement_device_type 'CCD area detector'
_diffrn_measurement_method 'phi and omega scans'
_diffrn_radiation_monochromator graphite
_diffrn_radiation_source 'fine-focus sealed tube'
_diffrn_radiation_type MoK\a
_diffrn_radiation_wavelength 0.71073
_diffrn_reflns_av_R_equivalents 0.0368
_diffrn_reflns_av_sigmaI/netI 0.0914
_diffrn_reflns_limit_h_max 12
_diffrn_reflns_limit_h_min -12
_diffrn_reflns_limit_k_max 7
_diffrn_reflns_limit_k_min -12
_diffrn_reflns_limit_l_max 13
_diffrn_reflns_limit_l_min -13
_diffrn_reflns_number 5631
_diffrn_reflns_theta_full 26.37
_diffrn_reflns_theta_max 26.37
_diffrn_reflns_theta_min 2.48
_exptl_absorpt_coefficient_mu 1.272
_exptl_absorpt_correction_T_max 0.9391
_exptl_absorpt_correction_T_min 0.7013
_exptl_absorpt_correction_type empirical
_exptl_absorpt_process_details
;
SADABS; sheldrick, 1996
;
_exptl_crystal_colour blue
_exptl_crystal_density_diffrn 1.493
_exptl_crystal_density_method 'not measured'
_exptl_crystal_description plate
_exptl_crystal_F_000 404
_exptl_crystal_size_max 0.30
_exptl_crystal_size_mid 0.30
_exptl_crystal_size_min 0.05
_refine_diff_density_max 0.742
_refine_diff_density_min -0.524
_refine_diff_density_rms 0.128
_refine_ls_extinction_method none
_refine_ls_goodness_of_fit_ref 0.997
_refine_ls_hydrogen_treatment constr
_refine_ls_matrix_type full
_refine_ls_number_parameters 247
_refine_ls_number_reflns 3584
_refine_ls_number_restraints 102
_refine_ls_restrained_S_all 0.991
_refine_ls_R_factor_all 0.1231
_refine_ls_R_factor_gt 0.0647
_refine_ls_shift/su_max 0.000
_refine_ls_shift/su_mean 0.000
_refine_ls_structure_factor_coef Fsqd
_refine_ls_weighting_details 'calc w=1/[\s^2^(Fo^2^)+(0.0958P)^2^+0.0000P] where P=(Fo^2^+2Fc^2^)/3'
_refine_ls_weighting_scheme calc
_refine_ls_wR_factor_gt 0.1512
_refine_ls_wR_factor_ref 0.1835
_reflns_number_gt 2106
_reflns_number_total 3584
_reflns_threshold_expression >2sigma(I)
_cod_data_source_file b914922h.txt
_cod_data_source_block 81117t2_1b_313K
_cod_depositor_comments
;
The following automatic conversions were performed:
'_symmetry_cell_setting' value 'Triclinic' changed to 'triclinic'
according to '/home/saulius/struct/CIF-dictionaries/cif_core.dic'
dictionary named 'cif_core.dic' version 2.4.1 from 2010-06-29.

Automatic conversion script
Id: cif_fix_enum 1527 2010-12-29 10:47:43Z saulius 
;
_cod_original_sg_symbol_H-M P-1
_cod_database_code 7104990

loop_
_symmetry_equiv_pos_as_xyz
'x, y, z'
'-x, -y, -z'

loop_
_atom_site_label
_atom_site_type_symbol
_atom_site_fract_x
_atom_site_fract_y
_atom_site_fract_z
_atom_site_U_iso_or_equiv
_atom_site_adp_type
_atom_site_occupancy
_atom_site_symmetry_multiplicity
_atom_site_calc_flag
_atom_site_refinement_flags
_atom_site_disorder_assembly
_atom_site_disorder_group
O2SB O 0.543(6) 0.536(6) 1.042(5) 0.261(15) Uani 0.280(14) 1 d PDU A 1
C1SB C 0.623(8) 0.605(9) 0.985(7) 0.255(13) Uani 0.280(14) 1 d PDU A 1
O1SB O 0.721(7) 0.653(5) 0.910(5) 0.250(15) Uani 0.280(14) 1 d PDU A 1
C1SA C 0.614(7) 0.614(5) 0.982(3) 0.257(13) Uani 0.491(19) 1 d PDU B 2
O2SA O 0.630(4) 0.569(3) 1.090(2) 0.234(13) Uani 0.491(19) 1 d PDU B 2
O1SA O 0.584(4) 0.624(3) 0.886(2) 0.246(14) Uani 0.491(19) 1 d PDU B 2
O3S O 0.520(2) 0.8895(19) 0.9870(16) 0.248(11) Uani 0.76(2) 1 d PU . .
C2S C 0.5000 1.0000 1.0000 0.228(15) Uani 0.76(2) 2 d SPU . .
C8 C 1.0401(7) 0.6283(7) 0.2545(6) 0.0519(15) Uani 1 1 d . . .
C9 C 1.0607(6) 0.7049(5) 0.1104(4) 0.0616(18) Uani 1 1 d G . .
C14 C 0.9736(7) 0.7017(7) 0.0377(6) 0.089(3) Uani 1 1 d G . .
H14 H 0.9022 0.6524 0.0789 0.107 Uiso 1 1 calc R . .
C13 C 0.9932(8) 0.7723(7) -0.0966(6) 0.113(3) Uani 1 1 d G . .
H13 H 0.9349 0.7702 -0.1452 0.135 Uiso 1 1 calc R . .
C12 C 1.1000(8) 0.8460(6) -0.1582(4) 0.103(3) Uani 1 1 d G . .
H12 H 1.1131 0.8932 -0.2480 0.123 Uiso 1 1 calc R . .
C11 C 1.1871(7) 0.8491(6) -0.0855(6) 0.103(3) Uani 1 1 d G . .
H11 H 1.2585 0.8984 -0.1267 0.123 Uiso 1 1 calc R . .
C10 C 1.1675(6) 0.7786(6) 0.0488(6) 0.085(2) Uani 1 1 d G . .
H10 H 1.2258 0.7807 0.0974 0.101 Uiso 1 1 calc R . .
C1 C 0.8351(6) 0.7478(7) 0.5766(6) 0.0465(14) Uani 1 1 d . . .
C2 C 0.7336(4) 0.8964(4) 0.6155(4) 0.0494(15) Uani 1 1 d G . .
C7 C 0.8078(4) 0.9772(5) 0.6274(5) 0.0607(18) Uani 1 1 d G . .
H7 H 0.9199 0.9391 0.6103 0.073 Uiso 1 1 calc R . .
C6 C 0.7144(7) 1.1149(5) 0.6648(5) 0.081(2) Uani 1 1 d G . .
H6 H 0.7641 1.1690 0.6728 0.097 Uiso 1 1 calc R . .
C5 C 0.5469(7) 1.1719(4) 0.6904(5) 0.083(2) Uani 1 1 d G . .
H5 H 0.4845 1.2640 0.7155 0.100 Uiso 1 1 calc R . .
C4 C 0.4727(4) 1.0911(5) 0.6785(5) 0.082(2) Uani 1 1 d G . .
H4 H 0.3607 1.1292 0.6956 0.098 Uiso 1 1 calc R . .
C3 C 0.5661(5) 0.9533(5) 0.6411(5) 0.0624(18) Uani 1 1 d G . .
H3 H 0.5165 0.8993 0.6331 0.075 Uiso 1 1 calc R . .
C15 C 0.6411(6) 0.4345(7) 0.4121(6) 0.0497(16) Uani 1 1 d . . .
H15 H 0.7386 0.3873 0.3493 0.060 Uiso 1 1 calc R . .
C16 C 0.5011(7) 0.5583(6) 0.5915(6) 0.0439(14) Uani 1 1 d . . .
H16 H 0.4979 0.5999 0.6572 0.053 Uiso 1 1 calc R . .
Cu1 Cu 0.87067(7) 0.48946(8) 0.50255(8) 0.0439(3) Uani 1 1 d . . .
N1 N 0.6449(5) 0.4931(5) 0.5032(5) 0.0428(11) Uani 1 1 d . . .
O4 O 0.9228(5) 0.5863(5) 0.3116(4) 0.0612(12) Uani 1 1 d . . .
O3 O 1.1419(5) 0.6089(5) 0.3095(4) 0.0564(11) Uani 1 1 d . . .
O2 O 0.9848(4) 0.6991(4) 0.5594(5) 0.0571(12) Uani 1 1 d . . .
O1 O 0.7634(5) 0.6805(5) 0.5626(5) 0.0562(11) Uani 1 1 d . . .

loop_
_atom_site_aniso_label
_atom_site_aniso_U_11
_atom_site_aniso_U_22
_atom_site_aniso_U_33
_atom_site_aniso_U_23
_atom_site_aniso_U_13
_atom_site_aniso_U_12
O2SB 0.29(2) 0.187(17) 0.153(19) -0.029(16) -0.077(17) 0.048(15)
C1SB 0.29(2) 0.185(16) 0.146(18) -0.032(15) -0.076(17) 0.041(13)
O1SB 0.29(2) 0.183(17) 0.151(19) -0.033(16) -0.078(19) 0.031(16)
C1SA 0.29(2) 0.186(15) 0.146(18) -0.030(15) -0.075(17) 0.042(13)
O2SA 0.29(2) 0.182(16) 0.139(17) -0.051(13) -0.091(15) 0.025(13)
O1SA 0.28(2) 0.179(15) 0.138(17) -0.039(14) -0.080(16) 0.049(14)
O3S 0.278(14) 0.255(14) 0.207(13) -0.032(8) -0.073(8) -0.103(8)
C2S 0.249(16) 0.225(17) 0.202(16) -0.033(9) -0.069(9) -0.085(9)
C8 0.045(3) 0.050(4) 0.052(4) -0.010(3) -0.011(3) -0.013(3)
C9 0.064(4) 0.056(4) 0.057(5) -0.001(3) -0.018(4) -0.022(3)
C14 0.096(6) 0.112(7) 0.067(6) 0.015(5) -0.046(5) -0.046(5)
C13 0.105(7) 0.144(10) 0.080(7) 0.000(6) -0.048(6) -0.034(7)
C12 0.112(8) 0.118(8) 0.071(6) 0.002(5) -0.035(6) -0.042(6)
C11 0.121(8) 0.092(7) 0.074(7) 0.006(5) -0.009(6) -0.055(6)
C10 0.089(6) 0.090(6) 0.067(6) -0.007(5) -0.013(5) -0.042(5)
C1 0.038(3) 0.059(4) 0.050(4) -0.008(3) -0.017(3) -0.022(3)
C2 0.054(4) 0.050(4) 0.046(4) -0.001(3) -0.020(3) -0.021(3)
C7 0.077(5) 0.054(4) 0.059(5) -0.005(3) -0.026(4) -0.030(4)
C6 0.119(7) 0.057(5) 0.075(6) -0.002(4) -0.038(5) -0.040(5)
C5 0.110(7) 0.047(5) 0.073(6) -0.005(4) -0.022(5) -0.023(5)
C4 0.071(5) 0.066(6) 0.076(6) -0.010(4) -0.017(4) -0.004(4)
C3 0.052(4) 0.053(4) 0.077(5) -0.009(4) -0.023(4) -0.014(3)
C15 0.031(3) 0.071(4) 0.055(4) -0.032(3) -0.007(3) -0.018(3)
C16 0.043(3) 0.050(4) 0.052(4) -0.018(3) -0.014(3) -0.022(3)
Cu1 0.0271(3) 0.0536(5) 0.0615(5) -0.0071(3) -0.0213(3) -0.0185(3)
N1 0.027(2) 0.056(3) 0.053(3) -0.014(2) -0.012(2) -0.018(2)
O4 0.050(2) 0.083(3) 0.057(3) 0.004(2) -0.024(2) -0.033(2)
O3 0.047(2) 0.067(3) 0.062(3) 0.000(2) -0.023(2) -0.028(2)
O2 0.038(2) 0.060(3) 0.083(3) -0.021(2) -0.021(2) -0.019(2)
O1 0.039(2) 0.056(3) 0.087(3) -0.020(2) -0.027(2) -0.0170(19)

loop_
_atom_type_symbol
_atom_type_description
_atom_type_scat_dispersion_real
_atom_type_scat_dispersion_imag
_atom_type_scat_source
C C 0.0033 0.0016 'International Tables Vol C Tables 4.2.6.8 and 6.1.1.4'
H H 0.0000 0.0000 'International Tables Vol C Tables 4.2.6.8 and 6.1.1.4'
N N 0.0061 0.0033 'International Tables Vol C Tables 4.2.6.8 and 6.1.1.4'
O O 0.0106 0.0060 'International Tables Vol C Tables 4.2.6.8 and 6.1.1.4'
Cu Cu 0.3201 1.2651 'International Tables Vol C Tables 4.2.6.8 and 6.1.1.4'

loop_
_geom_angle_atom_site_label_1
_geom_angle_atom_site_label_2
_geom_angle_atom_site_label_3
_geom_angle
_geom_angle_site_symmetry_1
_geom_angle_site_symmetry_3
_geom_angle_publ_flag
O1SB C1SB O2SB 166(6) . . ?
O2SA C1SA O1SA 160(4) . . ?
O3S C2S O3S 180.0(16) 2_677 . ?
O4 C8 O3 124.8(6) . . ?
O4 C8 C9 116.7(5) . . ?
O3 C8 C9 118.5(5) . . ?
C14 C9 C10 120.0 . . ?
C14 C9 C8 120.0(4) . . ?
C10 C9 C8 120.0(4) . . ?
C13 C14 C9 120.0 . . ?
C12 C13 C14 120.0 . . ?
C13 C12 C11 120.0 . . ?
C10 C11 C12 120.0 . . ?
C11 C10 C9 120.0 . . ?
O2 C1 O1 124.6(6) . . ?
O2 C1 C2 118.1(4) . . ?
O1 C1 C2 117.2(5) . . ?
C7 C2 C3 120.0 . . ?
C7 C2 C1 119.5(3) . . ?
C3 C2 C1 120.5(3) . . ?
C6 C7 C2 120.0 . . ?
C7 C6 C5 120.0 . . ?
C6 C5 C4 120.0 . . ?
C3 C4 C5 120.0 . . ?
C4 C3 C2 120.0 . . ?
N1 C15 C16 122.1(5) . 2_666 ?
N1 C16 C15 121.8(5) . 2_666 ?
O3 Cu1 O2 88.88(18) 2_766 2_766 ?
O3 Cu1 O1 90.41(18) 2_766 . ?
O2 Cu1 O1 169.31(14) 2_766 . ?
O3 Cu1 O4 169.35(15) 2_766 . ?
O2 Cu1 O4 89.0(2) 2_766 . ?
O1 Cu1 O4 89.70(19) . . ?
O3 Cu1 N1 97.61(17) 2_766 . ?
O2 Cu1 N1 97.93(16) 2_766 . ?
O1 Cu1 N1 92.74(16) . . ?
O4 Cu1 N1 93.02(17) . . ?
O3 Cu1 Cu1 84.88(11) 2_766 2_766 ?
O2 Cu1 Cu1 86.60(11) 2_766 2_766 ?
O1 Cu1 Cu1 82.71(11) . 2_766 ?
O4 Cu1 Cu1 84.58(12) . 2_766 ?
N1 Cu1 Cu1 174.85(13) . 2_766 ?
C16 N1 C15 116.1(4) . . ?
C16 N1 Cu1 122.0(3) . . ?
C15 N1 Cu1 121.8(3) . . ?
C8 O4 Cu1 122.9(4) . . ?
C8 O3 Cu1 122.7(4) . 2_766 ?
C1 O2 Cu1 120.9(4) . 2_766 ?
C1 O1 Cu1 125.1(4) . . ?

loop_
_geom_bond_atom_site_label_1
_geom_bond_atom_site_label_2
_geom_bond_distance
_geom_bond_site_symmetry_2
_geom_bond_publ_flag
O2SB C1SB 1.158(7) . ?
C1SB O1SB 1.157(7) . ?
C1SA O2SA 1.160(7) . ?
C1SA O1SA 1.160(7) . ?
O3S C2S 1.122(17) . ?
C2S O3S 1.122(17) 2_677 ?
C8 O4 1.254(7) . ?
C8 O3 1.266(7) . ?
C8 C9 1.495(7) . ?
C9 C14 1.3900 . ?
C9 C10 1.3900 . ?
C14 C13 1.3900 . ?
C13 C12 1.3900 . ?
C12 C11 1.3900 . ?
C11 C10 1.3900 . ?
C1 O2 1.253(6) . ?
C1 O1 1.262(6) . ?
C1 C2 1.495(6) . ?
C2 C7 1.3900 . ?
C2 C3 1.3900 . ?
C7 C6 1.3900 . ?
C6 C5 1.3900 . ?
C5 C4 1.3900 . ?
C4 C3 1.3900 . ?
C15 N1 1.338(6) . ?
C15 C16 1.363(7) 2_666 ?
C16 N1 1.337(6) . ?
C16 C15 1.363(7) 2_666 ?
Cu1 O3 1.958(4) 2_766 ?
Cu1 O2 1.960(4) 2_766 ?
Cu1 O1 1.963(4) . ?
Cu1 O4 1.966(4) . ?
Cu1 N1 2.171(4) . ?
Cu1 Cu1 2.5927(12) 2_766 ?
O3 Cu1 1.958(4) 2_766 ?
O2 Cu1 1.960(4) 2_766 ?

loop_
_geom_torsion_atom_site_label_1
_geom_torsion_atom_site_label_2
_geom_torsion_atom_site_label_3
_geom_torsion_atom_site_label_4
_geom_torsion
_geom_torsion_site_symmetry_1
_geom_torsion_site_symmetry_2
_geom_torsion_site_symmetry_3
_geom_torsion_site_symmetry_4
_geom_torsion_publ_flag
O4 C8 C9 C14 -12.4(7) . . . . ?
O3 C8 C9 C14 166.7(4) . . . . ?
O4 C8 C9 C10 167.9(5) . . . . ?
O3 C8 C9 C10 -13.0(7) . . . . ?
C10 C9 C14 C13 0.0 . . . . ?
C8 C9 C14 C13 -179.7(5) . . . . ?
C9 C14 C13 C12 0.0 . . . . ?
C14 C13 C12 C11 0.0 . . . . ?
C13 C12 C11 C10 0.0 . . . . ?
C12 C11 C10 C9 0.0 . . . . ?
C14 C9 C10 C11 0.0 . . . . ?
C8 C9 C10 C11 179.7(5) . . . . ?
O2 C1 C2 C7 1.9(7) . . . . ?
O1 C1 C2 C7 -177.7(4) . . . . ?
O2 C1 C2 C3 -177.5(4) . . . . ?
O1 C1 C2 C3 3.0(7) . . . . ?
C3 C2 C7 C6 0.0 . . . . ?
C1 C2 C7 C6 -179.3(4) . . . . ?
C2 C7 C6 C5 0.0 . . . . ?
C7 C6 C5 C4 0.0 . . . . ?
C6 C5 C4 C3 0.0 . . . . ?
C5 C4 C3 C2 0.0 . . . . ?
C7 C2 C3 C4 0.0 . . . . ?
C1 C2 C3 C4 179.3(4) . . . . ?
C15 C16 N1 C15 -0.5(10) 2_666 . . . ?
C15 C16 N1 Cu1 177.2(4) 2_666 . . . ?
C16 C15 N1 C16 0.5(10) 2_666 . . . ?
C16 C15 N1 Cu1 -177.2(5) 2_666 . . . ?
O3 Cu1 N1 C16 58.7(5) 2_766 . . . ?
O2 Cu1 N1 C16 148.6(5) 2_766 . . . ?
O1 Cu1 N1 C16 -32.1(5) . . . . ?
O4 Cu1 N1 C16 -122.0(5) . . . . ?
Cu1 Cu1 N1 C16 -60.0(18) 2_766 . . . ?
O3 Cu1 N1 C15 -123.7(5) 2_766 . . . ?
O2 Cu1 N1 C15 -33.8(5) 2_766 . . . ?
O1 Cu1 N1 C15 145.5(5) . . . . ?
O4 Cu1 N1 C15 55.7(5) . . . . ?
Cu1 Cu1 N1 C15 117.7(14) 2_766 . . . ?
O3 C8 O4 Cu1 3.0(9) . . . . ?
C9 C8 O4 Cu1 -177.9(3) . . . . ?
O3 Cu1 O4 C8 -10.6(13) 2_766 . . . ?
O2 Cu1 O4 C8 -89.4(5) 2_766 . . . ?
O1 Cu1 O4 C8 80.0(5) . . . . ?
N1 Cu1 O4 C8 172.7(5) . . . . ?
Cu1 Cu1 O4 C8 -2.7(5) 2_766 . . . ?
O4 C8 O3 Cu1 -1.0(8) . . . 2_766 ?
C9 C8 O3 Cu1 180.0(3) . . . 2_766 ?
O1 C1 O2 Cu1 3.3(9) . . . 2_766 ?
C2 C1 O2 Cu1 -176.2(3) . . . 2_766 ?
O2 C1 O1 Cu1 -3.1(9) . . . . ?
C2 C1 O1 Cu1 176.4(3) . . . . ?
O3 Cu1 O1 C1 86.0(5) 2_766 . . . ?
O2 Cu1 O1 C1 -0.1(13) 2_766 . . . ?
O4 Cu1 O1 C1 -83.3(5) . . . . ?
N1 Cu1 O1 C1 -176.3(5) . . . . ?
Cu1 Cu1 O1 C1 1.2(5) 2_766 . . . ?
